data_7237500
loop_
_publ_author_name
'John, Alexandra'
'Bolte, Michael'
'Lerner, Hans-Wolfram'
'Meng, Guoyun'
'Wang, Suning'
'Peng, Tai'
'Wagner, Matthias'

_publ_section_title
;
 Doubly boron-doped pentacenes as emitters for OLEDs
;
_journal_issue 40
_journal_name_full 'Journal of Materials Chemistry C'
_journal_page_first 10881
_journal_paper_doi 10.1039/C8TC03954B
_journal_volume 6
_journal_year 2018
_chemical_formula_moiety 'C20 H10 B2 Br2 F2'
_chemical_formula_sum 'C20 H10 B2 Br2 F2'
_chemical_formula_weight 469.72
_space_group_crystal_system triclinic
_space_group_IT_number 2
_space_group_name_Hall '-P 1'
_space_group_name_H-M_alt 'P -1'
_atom_sites_solution_hydrogens geom
_audit_creation_method SHELXL-2016/6
_audit_update_record
;
2018-08-01 deposited with the CCDC.
2018-09-24 downloaded from the CCDC.
;
_cell_angle_alpha 85.371(7)
_cell_angle_beta 83.085(7)
_cell_angle_gamma 87.911(7)
_cell_formula_units_Z 2
_cell_length_a 7.2783(7)
_cell_length_b 9.6835(8)
_cell_length_c 12.2806(11)
_cell_measurement_reflns_used 10049
_cell_measurement_temperature 173(2)
_cell_measurement_theta_max 62.91
_cell_measurement_theta_min 6.7
_cell_volume 856.12(13)
_computing_cell_refinement 'X-Area (Stoe & Cie, 2001)'
_computing_data_collection 'X-Area (Stoe & Cie, 2001)'
_computing_data_reduction 'X-Area (Stoe & Cie, 2001)'
_computing_molecular_graphics 'XP in SHELXTL-Plus (Sheldrick, 2008)'
_computing_publication_material SHELXL
_computing_structure_refinement 'SHELXL (Sheldrick, 2008)'
_computing_structure_solution 'SHELXS (Sheldrick, 2008)'
_diffrn_ambient_temperature 173(2)
_diffrn_measured_fraction_theta_full 0.994
_diffrn_measured_fraction_theta_max 0.993
_diffrn_measurement_device_type 'STOE IPDS II two-circle-diffractometer'
_diffrn_measurement_method \w
_diffrn_radiation_type MoK\a
_diffrn_radiation_wavelength 0.71073
_diffrn_reflns_av_R_equivalents 0.0318
_diffrn_reflns_av_unetI/netI 0.0373
_diffrn_reflns_Laue_measured_fraction_full 0.994
_diffrn_reflns_Laue_measured_fraction_max 0.993
_diffrn_reflns_limit_h_max 9
_diffrn_reflns_limit_h_min -9
_diffrn_reflns_limit_k_max 13
_diffrn_reflns_limit_k_min -13
_diffrn_reflns_limit_l_max 16
_diffrn_reflns_limit_l_min -13
_diffrn_reflns_number 10049
_diffrn_reflns_point_group_measured_fraction_full 0.994
_diffrn_reflns_point_group_measured_fraction_max 0.993
_diffrn_reflns_theta_full 25.000
_diffrn_reflns_theta_max 28.700
_diffrn_reflns_theta_min 3.478
_diffrn_source 'Genix 3D I\mS microfocus X-ray source'
_exptl_absorpt_coefficient_mu 4.755
_exptl_absorpt_correction_T_max 1.000
_exptl_absorpt_correction_T_min 0.467
_exptl_absorpt_correction_type multi-scan
_exptl_absorpt_process_details 'X-Area (Stoe & Cie, 2001)'
_exptl_crystal_colour red
_exptl_crystal_density_diffrn 1.822
_exptl_crystal_description plate
_exptl_crystal_F_000 456
_exptl_crystal_size_max 0.120
_exptl_crystal_size_mid 0.040
_exptl_crystal_size_min 0.020
_refine_diff_density_max 0.676
_refine_diff_density_min -0.649
_refine_diff_density_rms 0.091
_refine_ls_extinction_method none
_refine_ls_goodness_of_fit_ref 1.008
_refine_ls_hydrogen_treatment constr
_refine_ls_matrix_type full
_refine_ls_number_parameters 235
_refine_ls_number_reflns 4388
_refine_ls_number_restraints 0
_refine_ls_restrained_S_all 1.008
_refine_ls_R_factor_all 0.0520
_refine_ls_R_factor_gt 0.0372
_refine_ls_shift/su_max 0.001
_refine_ls_shift/su_mean 0.000
_refine_ls_structure_factor_coef Fsqd
_refine_ls_weighting_details 'w=1/[\s^2^(Fo^2^)+(0.0592P)^2^] where P=(Fo^2^+2Fc^2^)/3'
_refine_ls_weighting_scheme calc
_refine_ls_wR_factor_gt 0.0900
_refine_ls_wR_factor_ref 0.0961
_reflns_Friedel_coverage 0.000
_reflns_number_gt 3443
_reflns_number_total 4388
_reflns_threshold_expression 'I > 2\s(I)'
_cod_data_source_file c8tc03954b2.cif
_cod_data_source_block wa2576
_cod_database_code 7237500
_shelx_shelxl_version_number 2016/6
_shelx_space_group_comment
; 
The symmetry employed for this shelxl refinement is uniquely defined 
by the following loop, which should always be used as a source of 
symmetry information in preference to the above space-group names. 
They are only intended as comments. 
;
_shelx_estimated_absorpt_t_min 0.599
_shelx_estimated_absorpt_t_max 0.911

loop_
_space_group_symop_operation_xyz
'x, y, z'
'-x, -y, -z'

loop_
_atom_site_label
_atom_site_type_symbol
_atom_site_fract_x
_atom_site_fract_y
_atom_site_fract_z
_atom_site_U_iso_or_equiv
_atom_site_adp_type
_atom_site_occupancy
_atom_site_site_symmetry_order
_atom_site_calc_flag
_atom_site_refinement_flags_posn
_atom_site_refinement_flags_adp
B1 B 0.8553(4) 0.5719(3) 0.3452(2) 0.0267(5) Uani 1 1 d . .
B2 B 0.8115(4) 0.3036(3) 0.4723(2) 0.0261(5) Uani 1 1 d . .
Br1 Br 0.86905(5) 0.74665(3) 0.25502(2) 0.04218(10) Uani 1 1 d . .
Br2 Br 0.77911(5) 0.12504(3) 0.55542(3) 0.04170(10) Uani 1 1 d . .
F1 F 1.1126(3) 0.0758(2) 0.14908(17) 0.0536(5) Uani 1 1 d . .
F2 F 1.1570(3) 0.3217(2) 0.03142(16) 0.0523(5) Uani 1 1 d . .
C1 C 0.9285(3) 0.4374(3) 0.2903(2) 0.0270(5) Uani 1 1 d . .
C2 C 0.9052(3) 0.3080(3) 0.3525(2) 0.0266(5) Uani 1 1 d . .
C3 C 0.9669(4) 0.1852(3) 0.3029(2) 0.0336(6) Uani 1 1 d . .
H3 H 0.950083 0.097644 0.343024 0.040 Uiso 1 1 calc R U
C4 C 1.0509(4) 0.1931(3) 0.1971(3) 0.0384(7) Uani 1 1 d . .
C5 C 1.0742(4) 0.3186(3) 0.1361(2) 0.0377(6) Uani 1 1 d . .
C6 C 1.0131(4) 0.4409(3) 0.1816(2) 0.0333(6) Uani 1 1 d . .
H6 H 1.028630 0.527011 0.139117 0.040 Uiso 1 1 calc R U
C11 C 0.7658(3) 0.5695(2) 0.4651(2) 0.0235(4) Uani 1 1 d . .
C12 C 0.7433(3) 0.4366(2) 0.5292(2) 0.0231(4) Uani 1 1 d . .
C13 C 0.6575(3) 0.4315(2) 0.6359(2) 0.0260(5) Uani 1 1 d . .
H13 H 0.643094 0.344120 0.676575 0.031 Uiso 1 1 calc R U
C14 C 0.5899(3) 0.5537(2) 0.6870(2) 0.0235(4) Uani 1 1 d . .
C15 C 0.5022(4) 0.5489(3) 0.7949(2) 0.0292(5) Uani 1 1 d . .
H15 H 0.483640 0.461573 0.835267 0.035 Uiso 1 1 calc R U
C16 C 0.4406(3) 0.6707(3) 0.8452(2) 0.0312(5) Uani 1 1 d . .
C17 C 0.3521(4) 0.6683(4) 0.9551(3) 0.0409(7) Uani 1 1 d . .
H17 H 0.330625 0.582183 0.996771 0.049 Uiso 1 1 calc R U
C18 C 0.2974(5) 0.7899(4) 1.0014(3) 0.0489(8) Uani 1 1 d . .
H18 H 0.241436 0.787309 1.075459 0.059 Uiso 1 1 calc R U
C19 C 0.3234(5) 0.9180(4) 0.9402(3) 0.0507(9) Uani 1 1 d . .
H19 H 0.283464 1.000796 0.973555 0.061 Uiso 1 1 calc R U
C20 C 0.4049(4) 0.9261(3) 0.8339(3) 0.0421(7) Uani 1 1 d . .
H20 H 0.421409 1.013803 0.793909 0.051 Uiso 1 1 calc R U
C21 C 0.4657(4) 0.8015(3) 0.7826(2) 0.0313(5) Uani 1 1 d . .
C22 C 0.5493(4) 0.8060(3) 0.6735(2) 0.0304(5) Uani 1 1 d . .
H22 H 0.562829 0.892879 0.631933 0.036 Uiso 1 1 calc R U
C23 C 0.6129(3) 0.6854(2) 0.6246(2) 0.0249(5) Uani 1 1 d . .
C24 C 0.7020(3) 0.6885(2) 0.5145(2) 0.0255(5) Uani 1 1 d . .
H24 H 0.718119 0.775566 0.473514 0.031 Uiso 1 1 calc R U

loop_
_atom_site_aniso_label
_atom_site_aniso_U_11
_atom_site_aniso_U_22
_atom_site_aniso_U_33
_atom_site_aniso_U_23
_atom_site_aniso_U_13
_atom_site_aniso_U_12
B1 0.0227(13) 0.0301(12) 0.0270(13) -0.0041(10) -0.0003(10) 0.0000(10)
B2 0.0228(13) 0.0251(11) 0.0305(13) -0.0035(10) -0.0042(11) 0.0023(9)
Br1 0.0562(2) 0.03499(15) 0.03111(15) 0.00418(11) 0.00636(13) 0.00276(12)
Br2 0.0528(2) 0.02383(13) 0.04556(18) -0.00079(11) 0.00323(14) 0.00390(11)
F1 0.0518(12) 0.0568(11) 0.0542(12) -0.0365(10) 0.0028(9) 0.0124(9)
F2 0.0472(11) 0.0773(13) 0.0321(9) -0.0243(9) 0.0089(8) 0.0029(9)
C1 0.0190(11) 0.0367(12) 0.0263(12) -0.0089(9) -0.0020(9) 0.0000(9)
C2 0.0194(11) 0.0320(11) 0.0297(12) -0.0107(9) -0.0036(9) 0.0025(9)
C3 0.0293(14) 0.0355(12) 0.0380(14) -0.0158(11) -0.0055(11) 0.0061(10)
C4 0.0289(14) 0.0462(15) 0.0430(16) -0.0266(13) -0.0037(12) 0.0087(11)
C5 0.0245(13) 0.0604(18) 0.0295(13) -0.0182(12) 0.0005(10) 0.0016(12)
C6 0.0253(13) 0.0462(14) 0.0286(13) -0.0100(11) 0.0006(10) -0.0002(11)
C11 0.0182(11) 0.0273(10) 0.0248(11) -0.0040(9) -0.0010(9) 0.0010(8)
C12 0.0185(11) 0.0250(10) 0.0261(11) -0.0046(8) -0.0029(9) 0.0011(8)
C13 0.0241(12) 0.0272(10) 0.0260(11) -0.0013(9) -0.0020(9) 0.0014(9)
C14 0.0183(11) 0.0291(10) 0.0237(11) -0.0055(9) -0.0027(9) 0.0005(8)
C15 0.0235(12) 0.0386(12) 0.0250(12) -0.0052(10) 0.0006(9) 0.0002(9)
C16 0.0185(12) 0.0471(14) 0.0290(12) -0.0133(11) -0.0012(9) 0.0022(10)
C17 0.0304(15) 0.0618(18) 0.0306(14) -0.0136(13) 0.0023(11) -0.0002(13)
C18 0.0351(16) 0.077(2) 0.0353(16) -0.0274(16) 0.0046(13) 0.0046(15)
C19 0.0382(17) 0.065(2) 0.0528(19) -0.0372(17) -0.0009(15) 0.0089(15)
C20 0.0333(15) 0.0444(15) 0.0509(18) -0.0262(14) -0.0004(13) 0.0033(12)
C21 0.0207(12) 0.0392(13) 0.0357(14) -0.0168(11) -0.0018(10) 0.0028(10)
C22 0.0255(13) 0.0294(11) 0.0363(13) -0.0104(10) 0.0003(10) 0.0002(9)
C23 0.0197(11) 0.0282(10) 0.0273(12) -0.0072(9) -0.0013(9) 0.0002(8)
C24 0.0215(12) 0.0244(10) 0.0299(12) -0.0043(9) 0.0005(9) 0.0015(8)

loop_
_atom_type_symbol
_atom_type_description
_atom_type_scat_dispersion_real
_atom_type_scat_dispersion_imag
_atom_type_scat_source
C C 0.0033 0.0016 'International Tables Vol C Tables 4.2.6.8 and 6.1.1.4'
H H 0.0000 0.0000 'International Tables Vol C Tables 4.2.6.8 and 6.1.1.4'
B B 0.0013 0.0007 'International Tables Vol C Tables 4.2.6.8 and 6.1.1.4'
Br Br -0.2901 2.4595 'International Tables Vol C Tables 4.2.6.8 and 6.1.1.4'
F F 0.0171 0.0103 'International Tables Vol C Tables 4.2.6.8 and 6.1.1.4'

loop_
_geom_angle_atom_site_label_1
_geom_angle_atom_site_label_2
_geom_angle_atom_site_label_3
_geom_angle
C11 B1 C1 122.4(2)
C11 B1 Br1 119.45(18)
C1 B1 Br1 118.1(2)
C2 B2 C12 122.5(2)
C2 B2 Br2 118.83(18)
C12 B2 Br2 118.7(2)
C6 C1 C2 119.4(2)
C6 C1 B1 122.0(2)
C2 C1 B1 118.6(2)
C3 C2 C1 119.1(3)
C3 C2 B2 121.3(2)
C1 C2 B2 119.6(2)
C4 C3 C2 119.7(3)
C4 C3 H3 120.1
C2 C3 H3 120.1
F1 C4 C3 120.2(3)
F1 C4 C5 118.4(3)
C3 C4 C5 121.4(2)
F2 C5 C4 119.5(3)
F2 C5 C6 120.1(3)
C4 C5 C6 120.4(3)
C5 C6 C1 119.9(3)
C5 C6 H6 120.1
C1 C6 H6 120.1
C24 C11 C12 118.4(2)
C24 C11 B1 122.7(2)
C12 C11 B1 118.9(2)
C13 C12 C11 119.9(2)
C13 C12 B2 122.0(2)
C11 C12 B2 118.0(2)
C12 C13 C14 122.0(2)
C12 C13 H13 119.0
C14 C13 H13 119.0
C15 C14 C13 122.1(2)
C15 C14 C23 119.4(2)
C13 C14 C23 118.5(2)
C14 C15 C16 121.4(3)
C14 C15 H15 119.3
C16 C15 H15 119.3
C15 C16 C17 122.4(3)
C15 C16 C21 118.8(2)
C17 C16 C21 118.9(3)
C18 C17 C16 120.3(3)
C18 C17 H17 119.8
C16 C17 H17 119.8
C17 C18 C19 120.7(3)
C17 C18 H18 119.7
C19 C18 H18 119.7
C20 C19 C18 121.4(3)
C20 C19 H19 119.3
C18 C19 H19 119.3
C19 C20 C21 119.7(3)
C19 C20 H20 120.1
C21 C20 H20 120.1
C22 C21 C16 119.8(2)
C22 C21 C20 121.2(3)
C16 C21 C20 119.0(3)
C23 C22 C21 121.3(3)
C23 C22 H22 119.4
C21 C22 H22 119.4
C22 C23 C24 122.0(2)
C22 C23 C14 119.3(2)
C24 C23 C14 118.7(2)
C11 C24 C23 122.5(2)
C11 C24 H24 118.7
C23 C24 H24 118.7

loop_
_geom_bond_atom_site_label_1
_geom_bond_atom_site_label_2
_geom_bond_distance
B1 C11 1.536(4)
B1 C1 1.563(4)
B1 Br1 1.944(3)
B2 C2 1.543(4)
B2 C12 1.552(3)
B2 Br2 1.943(3)
F1 C4 1.359(3)
F2 C5 1.351(3)
C1 C6 1.399(4)
C1 C2 1.419(4)
C2 C3 1.413(3)
C3 C4 1.365(4)
C3 H3 0.9500
C4 C5 1.381(5)
C5 C6 1.386(4)
C6 H6 0.9500
C11 C24 1.385(3)
C11 C12 1.457(3)
C12 C13 1.380(3)
C13 C14 1.428(3)
C13 H13 0.9500
C14 C15 1.398(3)
C14 C23 1.438(3)
C15 C16 1.409(4)
C15 H15 0.9500
C16 C17 1.424(4)
C16 C21 1.433(4)
C17 C18 1.373(4)
C17 H17 0.9500
C18 C19 1.404(6)
C18 H18 0.9500
C19 C20 1.365(5)
C19 H19 0.9500
C20 C21 1.437(3)
C20 H20 0.9500
C21 C22 1.402(4)
C22 C23 1.395(3)
C22 H22 0.9500
C23 C24 1.425(3)
C24 H24 0.9500

loop_
_geom_torsion_atom_site_label_1
_geom_torsion_atom_site_label_2
_geom_torsion_atom_site_label_3
_geom_torsion_atom_site_label_4
_geom_torsion
C11 B1 C1 C6 -178.7(2)
Br1 B1 C1 C6 4.2(3)
C11 B1 C1 C2 2.3(4)
Br1 B1 C1 C2 -174.83(18)
C6 C1 C2 C3 -0.5(4)
B1 C1 C2 C3 178.5(2)
C6 C1 C2 B2 -179.8(2)
B1 C1 C2 B2 -0.8(3)
C12 B2 C2 C3 179.7(2)
Br2 B2 C2 C3 0.1(3)
C12 B2 C2 C1 -1.0(4)
Br2 B2 C2 C1 179.43(18)
C1 C2 C3 C4 1.3(4)
B2 C2 C3 C4 -179.4(3)
C2 C3 C4 F1 179.2(2)
C2 C3 C4 C5 -1.2(4)
F1 C4 C5 F2 0.0(4)
C3 C4 C5 F2 -179.6(3)
F1 C4 C5 C6 179.9(2)
C3 C4 C5 C6 0.3(4)
F2 C5 C6 C1 -179.6(2)
C4 C5 C6 C1 0.5(4)
C2 C1 C6 C5 -0.4(4)
B1 C1 C6 C5 -179.4(2)
C1 B1 C11 C24 179.5(2)
Br1 B1 C11 C24 -3.5(3)
C1 B1 C11 C12 -1.8(4)
Br1 B1 C11 C12 175.28(17)
C24 C11 C12 C13 1.0(3)
B1 C11 C12 C13 -177.8(2)
C24 C11 C12 B2 178.7(2)
B1 C11 C12 B2 -0.1(3)
C2 B2 C12 C13 179.2(2)
Br2 B2 C12 C13 -1.3(3)
C2 B2 C12 C11 1.5(3)
Br2 B2 C12 C11 -178.96(17)
C11 C12 C13 C14 -0.4(4)
B2 C12 C13 C14 -178.1(2)
C12 C13 C14 C15 179.7(2)
C12 C13 C14 C23 -0.1(3)
C13 C14 C15 C16 178.3(2)
C23 C14 C15 C16 -1.9(4)
C14 C15 C16 C17 -179.6(3)
C14 C15 C16 C21 1.4(4)
C15 C16 C17 C18 178.8(3)
C21 C16 C17 C18 -2.2(4)
C16 C17 C18 C19 1.7(5)
C17 C18 C19 C20 -0.6(5)
C18 C19 C20 C21 0.1(5)
C15 C16 C21 C22 0.3(4)
C17 C16 C21 C22 -178.7(3)
C15 C16 C21 C20 -179.4(2)
C17 C16 C21 C20 1.6(4)
C19 C20 C21 C22 179.8(3)
C19 C20 C21 C16 -0.6(4)
C16 C21 C22 C23 -1.5(4)
C20 C21 C22 C23 178.2(2)
C21 C22 C23 C24 -178.6(2)
C21 C22 C23 C14 0.9(4)
C15 C14 C23 C22 0.7(3)
C13 C14 C23 C22 -179.4(2)
C15 C14 C23 C24 -179.7(2)
C13 C14 C23 C24 0.1(3)
C12 C11 C24 C23 -1.0(4)
B1 C11 C24 C23 177.7(2)
C22 C23 C24 C11 -180.0(2)
C14 C23 C24 C11 0.5(4)
